data_9010192
loop_
_publ_author_name
'Yusa, H.'
'Sata, N.'
'Ohishi, Y.'

_publ_section_title
;Rhombohedral (9R) and hexagonal (6H) perovskites in barium silicates under
 high pressure Sample: P = 27.9 GPa
;
_journal_name_full 'American Mineralogist'
_journal_page_first 648
_journal_page_last 654
_journal_paper_doi 10.2138/am.2007.2314
_journal_volume 92
_journal_year 2007
_chemical_formula_structural BaSiO3
_chemical_formula_sum 'Ba O3 Si'
_space_group_IT_number 166
_symmetry_space_group_name_Hall '-R 3 2"'
_symmetry_space_group_name_H-M 'R -3 m :H'
_cell_angle_alpha 90
_cell_angle_beta 90
_cell_angle_gamma 120
_cell_length_a 5.3002
_cell_length_b 5.3002
_cell_length_c 19.2351
_cell_formula_units_Z 9
_cell_volume 467.961
_database_code_amcsd 0004313
_diffrn_ambient_pressure 2.79e+07
_exptl_crystal_density_diffrn 6.816
_cod_original_sg_symbol_H-M 'R -3 m'
_cod_original_formula_sum 'Ba Si O3'
_cod_database_code 9010192
_amcsd_formula_title BaSiO3

loop_
_space_group_symop_operation_xyz
x,y,z
2/3+x,1/3+y,1/3+z
1/3+x,2/3+y,2/3+z
x,x-y,z
2/3+x,1/3+x-y,1/3+z
1/3+x,2/3+x-y,2/3+z
y,x,-z
2/3+y,1/3+x,1/3-z
1/3+y,2/3+x,2/3-z
-x+y,y,z
2/3-x+y,1/3+y,1/3+z
1/3-x+y,2/3+y,2/3+z
-x,-x+y,-z
2/3-x,1/3-x+y,1/3-z
1/3-x,2/3-x+y,2/3-z
-y,-x,z
2/3-y,1/3-x,1/3+z
1/3-y,2/3-x,2/3+z
x-y,-y,-z
2/3+x-y,1/3-y,1/3-z
1/3+x-y,2/3-y,2/3-z
y,-x+y,-z
2/3+y,1/3-x+y,1/3-z
1/3+y,2/3-x+y,2/3-z
-x+y,-x,z
2/3-x+y,1/3-x,1/3+z
1/3-x+y,2/3-x,2/3+z
-x,-y,-z
2/3-x,1/3-y,1/3-z
1/3-x,2/3-y,2/3-z
-y,x-y,z
2/3-y,1/3+x-y,1/3+z
1/3-y,2/3+x-y,2/3+z
x-y,x,-z
2/3+x-y,1/3+x,1/3-z
1/3+x-y,2/3+x,2/3-z

loop_
_atom_site_label
_atom_site_fract_x
_atom_site_fract_y
_atom_site_fract_z
_atom_site_U_iso_or_equiv
Ba1 0.00000 0.00000 0.00000 0.00540
Ba2 0.00000 0.00000 0.21270 0.00650
Si1 0.00000 0.00000 0.50000 0.00850
Si2 0.00000 0.00000 0.36960 0.00850
O1 0.50000 0.00000 0.00000 0.00400
O2 0.14160 -0.14160 0.55630 0.00430

loop_
_cod_related_entry_id
_cod_related_entry_database
_cod_related_entry_code
1 AMCSD 0004313
